data_7064098
loop_
_publ_author_name
'Mizuno, Shota'
'Suzuki, Haruka'
'Kato, Kunihiko'
'Kubota, Yasuhiro'
'Inuzuka, Toshiyasu'
'Ban, Takayuki'
'Funabiki, Kazumasa'

_publ_section_title
;
 Counteranion-controlled aggregation-induced emission in
 10H-pyrido[1,2-a]-5-indolium salts: structure--property relationships and
 anion--\p+ interactions
;
_journal_issue 45
_journal_name_full 'New Journal of Chemistry'
_journal_page_first 19479
_journal_page_last 19488
_journal_paper_doi 10.1039/D5NJ03620H
_journal_volume 49
_journal_year 2025
_chemical_formula_moiety '2(C24 B F20), 2(C14 H14 N), C H Cl3'
_chemical_formula_sum 'C77 H29 B2 Cl3 F40 N2'
_chemical_formula_weight 1869.99
_space_group_crystal_system triclinic
_space_group_IT_number 1
_space_group_name_Hall 'P 1'
_space_group_name_H-M_alt 'P 1'
_atom_sites_solution_hydrogens mixed
_atom_sites_solution_primary dual
_audit_creation_date 2025-03-11
_audit_creation_method
;
Olex2 1.5
(compiled 2024.02.16 svn.r378c4104 for OlexSys, GUI svn.r6928)
;
_audit_update_record
;
2025-06-28 deposited with the CCDC.	2025-10-28 downloaded from the CCDC.
;
_cell_angle_alpha 98.570(2)
_cell_angle_beta 101.164(2)
_cell_angle_gamma 112.216(2)
_cell_formula_units_Z 1
_cell_length_a 10.1711(2)
_cell_length_b 12.3512(3)
_cell_length_c 16.3633(3)
_cell_measurement_reflns_used 9577
_cell_measurement_temperature 100.00(10)
_cell_measurement_theta_max 69.3980
_cell_measurement_theta_min 2.8370
_cell_volume 1810.28(8)
_computing_cell_refinement 'CrysAlisPro 1.171.42.73a (Rigaku OD, 2022)'
_computing_data_collection 'CrysAlisPro 1.171.42.73a (Rigaku OD, 2022)'
_computing_data_reduction 'CrysAlisPro 1.171.42.73a (Rigaku OD, 2022)'
_computing_molecular_graphics 'Olex2 1.5 (Dolomanov et al., 2009)'
_computing_publication_material 'Olex2 1.5 (Dolomanov et al., 2009)'
_computing_structure_refinement 'SHELXL 2019/3 (Sheldrick, 2015)'
_computing_structure_solution 'SHELXT 2018/2 (Sheldrick, 2018)'
_diffrn_ambient_environment N~2~
_diffrn_ambient_temperature 100.00(10)
_diffrn_detector 'Hybrid Pixel Array Detector'
_diffrn_detector_area_resol_mean 10.0000
_diffrn_detector_type HyPix3000
_diffrn_measured_fraction_theta_full 1.000
_diffrn_measured_fraction_theta_max 0.990
_diffrn_measurement_details
;
List of Runs (angles in degrees, time in seconds):

  # Type    Start    End  Width  t~exp~   \w     \q     \k     \f   Frames
#--------------------------------------------------------------------------
  1  \w    -10.00  47.00   0.50    0.20    --   44.42 -43.00 120.00  114
  2  \w      0.00  37.00   0.50    0.20    --   44.42 -32.00 -90.00   74
  3  \w     37.00  63.00   0.50    0.20    --   44.42 -67.00-133.00   52
  4  \w    -21.00  28.00   0.50    0.20    --   44.42 -67.00-133.00   98
  5  \w     -5.00  20.00   0.50    0.20    --   44.42 -11.00-180.00   50
  6  \w    -30.00  24.00   0.50    0.20    --   44.42 -11.00-120.00  108
  7  \w     36.00  81.00   0.50    0.20    --   44.42-104.00 -30.00   90
  8  \w     22.00  60.00   0.50    0.20    --   44.42-104.00  90.00   76
  9  \w     37.00  78.00   0.50    0.20    --   44.42-138.00-120.00   82
 10  \w     76.00 104.00   0.50    0.74    --   99.28 -77.00-180.00   56
 11  \w     31.00  64.00   0.50    0.74    --   99.28 -77.00-180.00   66
 12  \w     32.00  58.00   0.50    0.74    --   99.28 -67.00-133.00   52
 13  \w     43.00  74.00   0.50    0.74    --   99.28 -96.00-180.00   62
 14  \w     73.00  98.00   0.50    0.74    --   99.28-117.00-180.00   50
 15  \w     85.00 110.00   0.50    0.74    --   99.28-117.00-120.00   50
 16  \w     39.00  64.00   0.50    0.74    --   99.28-117.00-120.00   50
 17  \w     77.00 110.00   0.50    0.74    --   99.28-117.00  60.00   66
 18  \w     90.00 142.00   0.50    0.74    --   99.28  96.00 -30.00  104
 19  \w     84.00 109.00   0.50    0.20    --   44.42 138.00-150.00   50
 20  \w     65.00 109.00   0.50    0.20    --   44.42 138.00 -90.00   88
 21  \w     97.00 123.00   0.50    0.74    --   99.28  67.00   0.00   52
 22  \w     86.00 154.00   0.50    0.74    --   99.28  33.00 120.00  136
 23  \w     21.00 108.00   0.50    0.20    --   44.42  67.00   0.00  174
 24  \w    -64.00 -14.00   0.50    0.20    --  -42.24  67.00   0.00  100
 25  \w    -11.00  30.00   0.50    0.20    --  -42.24  21.00  90.00   82
 26  \w    -24.00  30.00   0.50    0.20    --  -42.24  11.00 150.00  108
 27  \w      0.00  27.00   0.50    0.20    --  -42.24  67.00   0.00   54
 28  \w    -12.00  27.00   0.50    0.20    --  -42.24  11.00-180.00   78
 29  \w   -100.00 -24.00   0.50    0.74    --  -97.09  96.00-150.00  152
 30  \w    -55.00 -30.00   0.50    0.74    --  -97.09 144.00-150.00   50
 31  \w   -126.00 -77.00   0.50    0.74    --  -97.09 144.00-150.00   98
 32  \w   -101.00 -75.00   0.50    0.20    --  -42.24 138.00   0.00   52
 33  \w    -72.00 -46.00   0.50    0.20    --  -42.24 138.00   0.00   52
 34  \w    -71.00 -42.00   0.50    0.74    --  -97.09 144.00  90.00   58
 35  \w    -80.00 -24.00   0.50    0.74    --  -97.09  96.00  60.00  112
 36  \w    -54.00 -29.00   0.50    0.74    --  -97.09 144.00  30.00   50
 37  \w    -78.00 -33.00   0.50    0.74    --  -97.09 117.00   0.00   90
 38  \w   -126.00 -73.00   0.50    0.74    --  -97.09 144.00  30.00  106
 39  \w   -101.00 -24.00   0.50    0.74    --  -97.09  96.00   0.00  154
 40  \w    -56.00 -30.00   0.50    0.74    --  -97.09  50.00-120.00   52
 41  \w    -81.00 -31.00   0.50    0.74    --  -97.09  68.00   0.00  100
 42  \w    -79.00 -54.00   0.50    0.74    --  -97.09  67.00   0.00   50
 43  \w    -68.00 -29.00   0.50    0.74    --  -97.09  59.00 -30.00   78
 44  \w    -57.00 -30.00   0.50    0.74    --  -97.09  50.00 -60.00   54
 45  \w   -106.00 -40.00   0.50    0.74    --  -97.09  77.00 150.00  132
 46  \w    -56.00 -31.00   0.50    0.74    --  -97.09  50.00 150.00   50
 47  \w    -57.00 -31.00   0.50    0.74    --  -97.09  50.00 120.00   52
 48  \w    -68.00 -32.00   0.50    0.74    --  -97.09  59.00  90.00   72
 49  \w    -57.00 -32.00   0.50    0.74    --  -97.09  50.00  90.00   50
 50  \w   -159.00 -87.00   0.50    0.74    --  -97.09 -42.00-120.00  144
 51  \w   -125.00 -76.00   0.50    0.74    --  -97.09 -67.00-133.00   98
 52  \w   -166.00-130.00   0.50    0.74    --  -97.09 -67.00-133.00   72
 53  \w   -162.00 -78.00   0.50    0.74    --  -97.09 -50.00 -90.00  168
 54  \w    -47.00 -18.00   0.50    0.20    --  -42.24 -67.00-133.00   58
 55  \w   -110.00 -60.00   0.50    0.20    --  -42.24 -67.00-133.00  100
 56  \w   -165.00 -89.00   0.50    0.74    --  -97.09 -59.00-180.00  152
 57  \w   -109.00 -66.00   0.50    0.20    --  -42.24-138.00 -60.00   86
 58  \w   -134.00 -83.00   0.50    0.74    --  -97.09 -96.00 -30.00  102
 59  \w   -108.00 -78.00   0.50    0.74    --  -97.09 -86.00   0.00   60
 60  \w   -157.00-113.00   0.50    0.74    --  -97.09 -86.00   0.00   88
;
_diffrn_measurement_device 'four-circle diffractometer'
_diffrn_measurement_device_type 'XtaLAB Synergy, Single source at home/near, HyPix3000'
_diffrn_measurement_method '\w scans'
_diffrn_orient_matrix_type 'CrysAlisPro convention (1999,Acta A55,543-557)'
_diffrn_orient_matrix_UB_11 0.1652151000
_diffrn_orient_matrix_UB_12 0.0285163000
_diffrn_orient_matrix_UB_13 0.0307796000
_diffrn_orient_matrix_UB_21 -0.0233983000
_diffrn_orient_matrix_UB_22 -0.1100803000
_diffrn_orient_matrix_UB_23 -0.0689849000
_diffrn_orient_matrix_UB_31 0.0328898000
_diffrn_orient_matrix_UB_32 0.0798597000
_diffrn_orient_matrix_UB_33 -0.0639455000
_diffrn_radiation_monochromator mirror
_diffrn_radiation_probe x-ray
_diffrn_radiation_type 'Cu K\a'
_diffrn_radiation_wavelength 1.54184
_diffrn_reflns_av_R_equivalents 0.0631
_diffrn_reflns_av_unetI/netI 0.0847
_diffrn_reflns_Laue_measured_fraction_full 1.000
_diffrn_reflns_Laue_measured_fraction_max 0.990
_diffrn_reflns_limit_h_max 12
_diffrn_reflns_limit_h_min -12
_diffrn_reflns_limit_k_max 14
_diffrn_reflns_limit_k_min -15
_diffrn_reflns_limit_l_max 17
_diffrn_reflns_limit_l_min -19
_diffrn_reflns_number 17751
_diffrn_reflns_point_group_measured_fraction_full 0.664
_diffrn_reflns_point_group_measured_fraction_max 0.655
_diffrn_reflns_theta_full 67.684
_diffrn_reflns_theta_max 69.593
_diffrn_reflns_theta_min 2.839
_diffrn_source 'micro-focus sealed X-ray tube'
_diffrn_source_type 'PhotonJet (Cu) X-ray Source'
_exptl_absorpt_coefficient_mu 2.542
_exptl_absorpt_correction_T_max 1.00000
_exptl_absorpt_correction_T_min 0.45978
_exptl_absorpt_correction_type multi-scan
_exptl_absorpt_process_details
;
CrysAlisPro 1.171.42.73a (Rigaku Oxford Diffraction, 2022)
Empirical absorption correction using spherical harmonics,
implemented in SCALE3 ABSPACK scaling algorithm.
;
_exptl_crystal_density_diffrn 1.715
_exptl_crystal_description block
_exptl_crystal_F_000 926
_refine_diff_density_max 0.339
_refine_diff_density_min -0.354
_refine_diff_density_rms 0.061
_refine_ls_abs_structure_details
;
 Classical Flack method preferred over Parsons because s.u. lower.
;
_refine_ls_abs_structure_Flack 0.01(3)
_refine_ls_extinction_coef 0.0008(2)
_refine_ls_extinction_expression Fc^*^=kFc[1+0.001xFc^2^\l^3^/sin(2\q)]^-1/4^
_refine_ls_extinction_method 'SHELXL-2019/2 (Sheldrick 2019)'
_refine_ls_goodness_of_fit_ref 1.061
_refine_ls_hydrogen_treatment mixed
_refine_ls_matrix_type full
_refine_ls_number_parameters 1145
_refine_ls_number_reflns 8938
_refine_ls_number_restraints 5
_refine_ls_restrained_S_all 1.089
_refine_ls_R_factor_all 0.0544
_refine_ls_R_factor_gt 0.0479
_refine_ls_shift/su_max 0.001
_refine_ls_shift/su_mean 0.000
_refine_ls_structure_factor_coef Fsqd
_refine_ls_weighting_details 'w=1/[\s^2^(Fo^2^)+(0.0420P)^2^+0.1758P] where P=(Fo^2^+2Fc^2^)/3'
_refine_ls_weighting_scheme calc
_refine_ls_wR_factor_gt 0.1118
_refine_ls_wR_factor_ref 0.1171
_reflns_Friedel_coverage 0.324
_reflns_Friedel_fraction_full 0.328
_reflns_Friedel_fraction_max 0.321
_reflns_number_gt 7923
_reflns_number_total 8938
_reflns_threshold_expression 'I > 2\s(I)'
_cod_data_source_file d5nj03620h2.cif
_cod_data_source_block exp_945_auto
_cod_depositor_comments 'Adding full bibliography for 7064095--7064099.cif.'
_cod_original_cell_volume 1810.28(7)
_cod_database_code 7064098
_shelx_shelxl_version_number 2019/3
_chemical_oxdiff_formula 'C H N B F'
_shelx_space_group_comment
;
The symmetry employed for this shelxl refinement is uniquely defined
by the following loop, which should always be used as a source of
symmetry information in preference to the above space-group names.
They are only intended as comments.
;
_olex2_refinement_description
;
1. Fixed Uiso
 At 1.2 times of:
  All C(H) groups
 At 1.5 times of:
  All C(H,H,H) groups
2. Restrained distances
 Cl2-C5 \\sim Cl2A-C5
 with sigma of 0.02
 Cl3-C5 \\sim Cl3A-C5
 with sigma of 0.02
3. Others
 Sof(Cl3A)=Sof(Cl2A)=1-FVAR(1)
 Sof(Cl2)=Sof(Cl3)=FVAR(1)
4.a Aromatic/amide H refined with riding coordinates:
 C025(H025), C02C(H02C), C02F(H02F), C02I(H02I), C02K(H02K), C02N(H02N),
 C02T(H02T), C02W(H02W), C031(H031), C032(H032), C033(H033), C034(H034),
 C035(H035), C036(H036), C037(H037), C03B(H03J)
4.b Idealised Me refined as rotating group:
 C02O(H02A,H02B,H02D), C03A(H03G,H03H,H03I), C03F(H03A,H03B,H03C), C03G(H03D,
 H03E,H03F)
;
_olex2_submission_special_instructions 'No special instructions were received'
_oxdiff_exptl_absorpt_empirical_details
;
Empirical correction (ABSPACK) includes:
- Absorption correction using spherical harmonics
- Frame scaling
;
_oxdiff_exptl_absorpt_empirical_full_max 1.909
_oxdiff_exptl_absorpt_empirical_full_min 0.522

loop_
_space_group_symop_operation_xyz
'x, y, z'

loop_
_atom_site_label
_atom_site_type_symbol
_atom_site_fract_x
_atom_site_fract_y
_atom_site_fract_z
_atom_site_U_iso_or_equiv
_atom_site_adp_type
_atom_site_occupancy
_atom_site_site_symmetry_order
_atom_site_calc_flag
_atom_site_refinement_flags_posn
_atom_site_refinement_flags_adp
_atom_site_refinement_flags_occupancy
_atom_site_disorder_assembly
_atom_site_disorder_group
F002 F 1.0293(3) 0.3066(3) 0.24929(19) 0.0248(6) Uani 1 1 d . . . . .
F003 F 0.9631(3) 0.5056(2) 0.2370(2) 0.0249(6) Uani 1 1 d . . . . .
F004 F 0.4518(3) 0.3003(3) 0.17683(19) 0.0252(6) Uani 1 1 d . . . . .
F005 F 0.7375(3) 0.3157(3) 0.4420(2) 0.0270(6) Uani 1 1 d . . . . .
F006 F 0.5496(3) 0.4112(3) 0.3507(2) 0.0253(6) Uani 1 1 d . . . . .
F007 F 0.6988(3) 0.4187(3) 0.11039(19) 0.0259(6) Uani 1 1 d . . . . .
F008 F 0.4386(3) 0.7324(3) 0.97655(19) 0.0275(7) Uani 1 1 d . . . . .
F009 F 0.3268(4) 0.9047(3) 0.7468(2) 0.0292(7) Uani 1 1 d . . . . .
F00A F 0.6480(3) 0.0793(3) 0.3370(2) 0.0281(7) Uani 1 1 d . . . . .
F00C F 0.3781(4) -0.0883(3) 0.3096(2) 0.0327(8) Uani 1 1 d . . . . .
F00D F 1.0335(4) 0.7390(3) 0.2922(2) 0.0323(7) Uani 1 1 d . . . . .
F00E F 0.9637(4) 0.3515(3) 0.5718(2) 0.0316(7) Uani 1 1 d . . . . .
F00F F 0.6201(3) 0.9058(3) 0.7674(2) 0.0285(7) Uani 1 1 d . . . . .
F00G F 1.2251(4) 0.3658(3) 0.5427(2) 0.0317(7) Uani 1 1 d . . . . .
F00H F 0.7703(4) 0.0904(3) 0.1961(2) 0.0279(7) Uani 1 1 d . . . . .
F00I F 1.2518(3) 0.3473(3) 0.3788(2) 0.0306(7) Uani 1 1 d . . . . .
F00J F 0.1409(4) 0.6155(3) 0.4267(2) 0.0352(8) Uani 1 1 d . . . . .
F00K F 0.8685(4) 0.8127(3) 0.3802(2) 0.0355(8) Uani 1 1 d . . . . .
F00L F 0.5676(4) 0.5756(3) 0.8948(2) 0.0322(7) Uani 1 1 d . . . . .
F00M F 0.1043(3) 0.6692(3) 0.7094(2) 0.0311(7) Uani 1 1 d . . . . .
F00N F 0.5479(4) 0.6873(3) 0.6493(2) 0.0320(7) Uani 1 1 d . . . . .
F00O F 0.6261(4) 0.6436(3) 0.4080(2) 0.0333(7) Uani 1 1 d . . . . .
F00P F 0.3722(4) 1.0889(3) 1.0276(2) 0.0351(8) Uani 1 1 d . . . . .
F00Q F 0.1388(4) 0.6102(3) 0.8762(2) 0.0391(8) Uani 1 1 d . . . . .
F00R F 0.7761(4) 0.0076(3) 0.0376(2) 0.0341(7) Uani 1 1 d . . . . .
F00S F 0.3193(4) 1.0805(3) 0.8570(2) 0.0354(8) Uani 1 1 d . . . . .
F00T F 0.7422(4) 0.1272(3) -0.0863(2) 0.0385(8) Uani 1 1 d . . . . .
F00U F 0.1392(4) -0.0661(3) 0.2179(2) 0.0394(9) Uani 1 1 d . . . . .
F00V F 0.7025(4) 0.3340(3) -0.0453(2) 0.0388(8) Uani 1 1 d . . . . .
F00W F 0.4228(4) 0.6433(3) 0.4838(2) 0.0381(8) Uani 1 1 d . . . . .
F00X F 0.4339(4) 0.9137(3) 1.0860(2) 0.0344(7) Uani 1 1 d . . . . .
F00Y F 0.4247(4) 0.4825(3) 0.7202(2) 0.0401(9) Uani 1 1 d . . . . .
F00Z F -0.0186(4) 0.6265(3) 0.5412(2) 0.0372(8) Uani 1 1 d . . . . .
F010 F 0.1793(4) 0.1317(3) 0.1534(2) 0.0383(8) Uani 1 1 d . . . . .
F011 F 0.9123(4) 0.9911(3) 0.8272(3) 0.0449(9) Uani 1 1 d . . . . .
F012 F 0.8563(4) 0.6624(4) 0.9525(3) 0.0500(10) Uani 1 1 d . . . . .
F014 F 1.0351(4) 0.8718(4) 0.9215(3) 0.0590(12) Uani 1 1 d . . . . .
F015 F -0.0236(4) 0.3826(4) 0.8701(3) 0.0637(14) Uani 1 1 d . . . . .
F016 F 0.0343(5) 0.2006(3) 0.7912(3) 0.0748(18) Uani 1 1 d . . . . .
F017 F 0.2601(6) 0.2555(3) 0.7157(3) 0.0705(16) Uani 1 1 d . . . . .
N018 N 0.5419(5) 0.3109(4) 0.5705(3) 0.0228(9) Uani 1 1 d . . . . .
C019 C 0.5206(5) 0.6000(4) 0.1057(3) 0.0171(9) Uani 1 1 d . . . . .
N01A N 0.4001(5) 0.4866(4) 0.0679(3) 0.0313(11) Uani 1 1 d . . . . .
C01B C 0.7550(6) 0.1559(4) 0.1384(3) 0.0218(10) Uani 1 1 d . . . . .
C01C C 0.8669(6) 0.3059(4) 0.3372(3) 0.0204(10) Uani 1 1 d . . . . .
C01D C 1.0023(6) 0.3155(4) 0.3271(3) 0.0212(10) Uani 1 1 d . . . . .
C01E C 0.8617(5) 0.3189(4) 0.4222(3) 0.0210(10) Uani 1 1 d . . . . .
C01F C 0.5369(6) 0.0984(4) 0.2910(3) 0.0226(10) Uani 1 1 d . . . . .
C01G C 0.2759(6) 0.0202(5) 0.2321(4) 0.0300(12) Uani 1 1 d . . . . .
C01H C 0.2026(6) 0.6381(4) 0.5110(3) 0.0257(11) Uani 1 1 d . . . . .
C01I C 0.7420(6) 0.1702(5) -0.0060(3) 0.0257(11) Uani 1 1 d . . . . .
C01J C 0.2845(6) 0.4801(4) 0.1023(3) 0.0238(11) Uani 1 1 d . . . . .
C01K C 0.3512(6) 0.8994(5) 0.8305(3) 0.0235(11) Uani 1 1 d . . . . .
C01L C 0.7383(5) 0.2605(4) 0.1637(3) 0.0190(10) Uani 1 1 d . . . . .
C01M C 0.3789(5) 0.8057(4) 0.8551(3) 0.0192(10) Uani 1 1 d . . . . .
C01N C 1.1223(5) 0.3349(4) 0.3946(4) 0.0231(10) Uani 1 1 d . . . . .
C01O C 0.8733(6) 0.5344(4) 0.2774(3) 0.0204(10) Uani 1 1 d . . . . .
C01P C 0.7523(5) 0.4441(4) 0.2895(3) 0.0186(10) Uani 1 1 d . . . . .
C01Q C 0.4372(6) 0.1884(4) 0.5343(3) 0.0217(10) Uani 1 1 d . . . . .
C01R C 0.3970(6) 0.0097(4) 0.2773(4) 0.0263(11) Uani 1 1 d . . . . .
C01S C 0.6717(5) 0.4874(4) 0.3332(3) 0.0226(11) Uani 1 1 d . . . . .
C01T C 0.5648(6) 0.2029(4) 0.2601(3) 0.0209(10) Uani 1 1 d . . . . .
C01U C 0.9134(6) 0.6571(4) 0.3062(3) 0.0235(11) Uani 1 1 d . . . . .
C01V C 0.4638(6) 0.1192(5) 0.5890(3) 0.0273(11) Uani 1 1 d . . . . .
C01W C 0.4385(6) 0.2075(4) 0.2137(3) 0.0217(10) Uani 1 1 d . . . . .
C01X C 0.7583(6) 0.1096(5) 0.0566(4) 0.0258(11) Uani 1 1 d . . . . .
C01Y C 0.5754(6) 0.7354(4) 0.8257(3) 0.0207(10) Uani 1 1 d . . . . .
C01Z C 0.8299(6) 0.6948(4) 0.3502(3) 0.0236(11) Uani 1 1 d . . . . .
C020 C 0.4076(6) 0.8171(4) 0.9437(4) 0.0242(11) Uani 1 1 d . . . . .
C021 C 0.3482(6) 0.9931(4) 0.8863(4) 0.0245(11) Uani 1 1 d . . . . .
C022 C 0.7082(6) 0.6087(5) 0.3639(3) 0.0234(10) Uani 1 1 d . . . . .
C023 C 0.3349(6) 0.6841(4) 0.6898(3) 0.0217(10) Uani 1 1 d . . . . .
C024 C 0.1890(6) 0.6652(4) 0.6550(3) 0.0231(10) Uani 1 1 d . . . . .
C025 C 0.5538(6) 0.4085(5) 0.5377(4) 0.0266(11) Uani 1 1 d . . . . .
H025 H 0.487248 0.399537 0.484991 0.032 Uiso 1 1 calc R U . . .
C026 C 0.4046(6) 0.9081(5) 1.0013(3) 0.0253(11) Uani 1 1 d . . . . .
C027 C 0.3266(6) 0.5976(5) 0.1663(4) 0.0249(11) Uani 1 1 d . . . . .
C028 C 0.7213(6) 0.2736(5) 0.0143(3) 0.0261(11) Uani 1 1 d . . . . .
C029 C 1.1094(6) 0.3460(4) 0.4773(3) 0.0229(10) Uani 1 1 d . . . . .
C02A C 0.6455(6) 0.6791(5) 0.8736(4) 0.0268(11) Uani 1 1 d . . . . .
C02B C 0.3747(6) 0.9981(5) 0.9724(4) 0.0269(11) Uani 1 1 d . . . . .
C02C C 0.6575(6) 0.6413(5) 0.0916(4) 0.0274(11) Uani 1 1 d . . . . .
H02C H 0.681511 0.592124 0.052040 0.033 Uiso 1 1 calc R U . . .
C02D C 0.4083(6) 0.6754(5) 0.6273(4) 0.0248(11) Uani 1 1 d . . . . .
C02E C 0.4839(6) 0.6686(4) 0.1638(4) 0.0245(11) Uani 1 1 d . . . . .
C02F C 0.2613(7) -0.0529(5) 0.4924(4) 0.0344(13) Uani 1 1 d . . . . .
H02F H 0.199216 -0.136836 0.477432 0.041 Uiso 1 1 calc R U . . .
C02G C 0.7198(5) 0.3166(4) 0.0976(3) 0.0223(10) Uani 1 1 d . . . . .
C02H C 0.8891(6) 0.8273(6) 0.8901(4) 0.0390(15) Uani 1 1 d . . . . .
C02I C 0.5858(6) 0.7830(5) 0.2093(4) 0.0303(12) Uani 1 1 d . . . . .
H02I H 0.561873 0.830949 0.249818 0.036 Uiso 1 1 calc R U . . .
C02J C 0.6744(6) 0.8406(5) 0.8128(4) 0.0251(11) Uani 1 1 d . . . . .
C02K C 0.7595(7) 0.7557(5) 0.1359(4) 0.0345(13) Uani 1 1 d . . . . .
H02K H 0.854744 0.786715 0.126550 0.041 Uiso 1 1 calc R U . . .
C02L C 0.1228(6) 0.6441(5) 0.5695(4) 0.0273(11) Uani 1 1 d . . . . .
C02M C 0.3459(6) 0.6525(5) 0.5411(4) 0.0265(11) Uani 1 1 d . . . . .
C02N C 0.3932(7) 0.3949(5) 0.0064(4) 0.0286(11) Uani 1 1 d . . . . .
H02N H 0.474386 0.402421 -0.016480 0.034 Uiso 1 1 calc R U . . .
C02O C 0.2246(6) 0.6585(5) 0.1344(4) 0.0293(12) Uani 1 1 d . . . . .
H02A H 0.260824 0.739450 0.171725 0.044 Uiso 1 1 calc R U . . .
H02B H 0.123839 0.610001 0.135887 0.044 Uiso 1 1 calc R U . . .
H02D H 0.224916 0.664599 0.075375 0.044 Uiso 1 1 calc R U . . .
C02P C 0.9781(6) 0.3381(4) 0.4910(3) 0.0251(11) Uani 1 1 d . . . . .
C02Q C 0.2955(6) 0.1207(5) 0.1993(4) 0.0268(11) Uani 1 1 d . . . . .
C02R C 0.7987(6) 0.7222(6) 0.9057(4) 0.0336(13) Uani 1 1 d . . . . .
C02S C 0.8256(7) 0.8877(5) 0.8430(4) 0.0335(13) Uani 1 1 d . . . . .
C02T C 0.7235(7) 0.8260(5) 0.1944(4) 0.0356(14) Uani 1 1 d . . . . .
H02T H 0.794734 0.904858 0.224680 0.043 Uiso 1 1 calc R U . . .
C02U C 0.1771(6) 0.5267(5) 0.8366(4) 0.0336(13) Uani 1 1 d . . . . .
C02W C 0.3247(7) 0.1411(5) 0.4585(4) 0.0336(13) Uani 1 1 d . . . . .
H02W H 0.308878 0.190751 0.422106 0.040 Uiso 1 1 calc R U . . .
C02X C 0.6349(6) 0.3203(5) 0.6462(4) 0.0260(11) Uani 1 1 d . . . . .
C02Y C 0.2946(6) 0.5599(5) 0.8013(4) 0.0280(12) Uani 1 1 d . . . . .
C02Z C 0.5971(6) 0.1966(5) 0.6640(4) 0.0316(13) Uani 1 1 d . . . . .
C030 C 0.3159(7) 0.4627(5) 0.7595(4) 0.0392(16) Uani 1 1 d . . . . .
C031 C 0.1546(7) 0.3754(5) 0.0757(4) 0.0296(12) Uani 1 1 d . . . . .
H031 H 0.074343 0.369084 0.099228 0.036 Uiso 1 1 calc R U . . .
C032 C 0.6621(6) 0.5184(5) 0.5813(4) 0.0300(12) Uani 1 1 d . . . . .
H032 H 0.673316 0.586682 0.558447 0.036 Uiso 1 1 calc R U . . .
C033 C 0.2632(7) 0.2910(5) -0.0211(4) 0.0324(13) Uani 1 1 d . . . . .
H033 H 0.254223 0.226056 -0.064374 0.039 Uiso 1 1 calc R U . . .
C034 C 0.7566(6) 0.5313(5) 0.6596(4) 0.0327(13) Uani 1 1 d . . . . .
H034 H 0.830969 0.608497 0.690850 0.039 Uiso 1 1 calc R U . . .
C035 C 0.3751(7) -0.0032(5) 0.5677(4) 0.0306(12) Uani 1 1 d . . . . .
H035 H 0.391866 -0.052408 0.604224 0.037 Uiso 1 1 calc R U . . .
C036 C 0.2368(8) 0.0192(5) 0.4379(4) 0.0364(14) Uani 1 1 d . . . . .
H036 H 0.158738 -0.016498 0.386277 0.044 Uiso 1 1 calc R U . . .
C037 C 0.7419(6) 0.4312(5) 0.6916(4) 0.0347(13) Uani 1 1 d . . . . .
H037 H 0.805978 0.439386 0.744981 0.042 Uiso 1 1 calc R U . . .
C038 C 0.1184(8) 0.3170(6) 0.7933(5) 0.056(2) Uani 1 1 d . . . . .
C039 C 0.2313(8) 0.3445(5) 0.7555(5) 0.049(2) Uani 1 1 d . . . . .
C03A C 0.3226(7) 0.5785(5) 0.2565(4) 0.0339(13) Uani 1 1 d . . . . .
H03G H 0.386231 0.538367 0.274092 0.051 Uiso 1 1 calc R U . . .
H03H H 0.221122 0.528255 0.255852 0.051 Uiso 1 1 calc R U . . .
H03I H 0.358000 0.656819 0.297248 0.051 Uiso 1 1 calc R U . . .
C03B C 0.1441(7) 0.2797(5) 0.0139(4) 0.0339(13) Uani 1 1 d . . . . .
H03J H 0.056531 0.206909 -0.004698 0.041 Uiso 1 1 calc R U . . .
C03C C 0.0883(7) 0.4075(6) 0.8334(4) 0.0453(19) Uani 1 1 d . . . . .
B03D B 0.7292(6) 0.3020(5) 0.2620(4) 0.0189(11) Uani 1 1 d . . . . .
B03E B 0.3959(7) 0.6970(5) 0.7933(4) 0.0228(12) Uani 1 1 d . . . . .
C03F C 0.7254(8) 0.1609(7) 0.6616(7) 0.063(3) Uani 1 1 d . . . . .
H03A H 0.744823 0.160828 0.605215 0.095 Uiso 1 1 calc R U . . .
H03B H 0.699558 0.080033 0.671691 0.095 Uiso 1 1 calc R U . . .
H03C H 0.813958 0.218845 0.706339 0.095 Uiso 1 1 calc R U . . .
C03G C 0.5618(10) 0.1956(7) 0.7506(4) 0.055(2) Uani 1 1 d . . . . .
H03D H 0.647093 0.256000 0.796192 0.082 Uiso 1 1 calc R U . . .
H03E H 0.539368 0.115518 0.761600 0.082 Uiso 1 1 calc R U . . .
H03F H 0.476266 0.214471 0.749489 0.082 Uiso 1 1 calc R U . . .
Cl1 Cl -0.0126(2) 0.07082(15) 0.55083(14) 0.0574(5) Uani 1 1 d . . . . .
Cl2 Cl -0.2355(9) -0.1354(5) 0.5735(6) 0.065(2) Uani 0.440(14) 1 d D . P A 1
Cl3 Cl 0.0720(7) -0.0607(7) 0.6591(3) 0.054(2) Uani 0.440(14) 1 d D . P A 1
C5 C -0.0844(14) -0.0211(8) 0.6159(6) 0.073(3) Uani 1 1 d D . . . .
Cl3A Cl -0.0346(19) -0.1342(11) 0.6284(9) 0.149(6) Uani 0.560(14) 1 d D . P A 2
Cl2A Cl -0.2925(12) -0.1108(8) 0.5486(7) 0.124(5) Uani 0.560(14) 1 d D . P A 2
H5 H -0.101(12) 0.020(10) 0.671(7) 0.09(3) Uiso 1 1 d . . . . .

loop_
_atom_site_aniso_label
_atom_site_aniso_U_11
_atom_site_aniso_U_22
_atom_site_aniso_U_33
_atom_site_aniso_U_23
_atom_site_aniso_U_13
_atom_site_aniso_U_12
F002 0.0263(15) 0.0271(15) 0.0226(15) 0.0097(12) 0.0106(12) 0.0097(12)
F003 0.0251(15) 0.0181(13) 0.0307(16) 0.0080(12) 0.0135(13) 0.0049(12)
F004 0.0227(14) 0.0219(14) 0.0271(16) 0.0127(12) 0.0040(12) 0.0041(12)
F005 0.0295(16) 0.0326(16) 0.0257(16) 0.0127(12) 0.0152(13) 0.0147(13)
F006 0.0231(15) 0.0258(15) 0.0290(16) 0.0090(12) 0.0135(13) 0.0084(12)
F007 0.0331(16) 0.0239(15) 0.0231(15) 0.0097(12) 0.0088(13) 0.0123(13)
F008 0.0345(17) 0.0260(15) 0.0243(16) 0.0115(12) 0.0079(13) 0.0130(13)
F009 0.0473(19) 0.0263(15) 0.0227(16) 0.0144(12) 0.0155(14) 0.0188(14)
F00A 0.0286(16) 0.0230(15) 0.0367(18) 0.0156(13) 0.0127(14) 0.0099(13)
F00C 0.0379(18) 0.0163(14) 0.048(2) 0.0163(13) 0.0231(16) 0.0073(13)
F00D 0.0324(17) 0.0194(14) 0.0363(18) 0.0090(13) 0.0094(14) 0.0005(13)
F00E 0.0438(19) 0.0332(16) 0.0199(16) 0.0092(13) 0.0105(14) 0.0165(15)
F00F 0.0309(16) 0.0177(14) 0.0350(18) 0.0104(12) 0.0111(14) 0.0057(12)
F00G 0.0328(17) 0.0340(17) 0.0252(17) 0.0108(13) 0.0001(13) 0.0132(14)
F00H 0.0372(17) 0.0182(14) 0.0286(17) 0.0093(12) 0.0085(14) 0.0107(13)
F00I 0.0224(15) 0.0389(17) 0.0338(18) 0.0158(14) 0.0088(13) 0.0133(13)
F00J 0.041(2) 0.0357(18) 0.0221(17) 0.0051(13) 0.0007(14) 0.0140(15)
F00K 0.048(2) 0.0132(14) 0.0377(19) -0.0016(12) 0.0062(16) 0.0096(14)
F00L 0.0286(16) 0.0277(16) 0.0373(19) 0.0153(14) 0.0032(14) 0.0088(13)
F00M 0.0232(15) 0.0413(18) 0.0293(17) 0.0146(14) 0.0098(13) 0.0106(14)
F00N 0.0282(16) 0.0383(17) 0.0304(17) 0.0010(13) 0.0079(13) 0.0179(14)
F00O 0.0351(18) 0.0345(17) 0.0325(18) -0.0007(13) 0.0139(14) 0.0179(15)
F00P 0.044(2) 0.0284(16) 0.0311(18) 0.0006(13) 0.0134(15) 0.0147(15)
F00Q 0.0244(16) 0.048(2) 0.039(2) 0.0222(16) 0.0113(14) 0.0040(15)
F00R 0.044(2) 0.0236(15) 0.0347(18) -0.0008(13) 0.0126(15) 0.0168(15)
F00S 0.057(2) 0.0285(16) 0.0352(18) 0.0156(13) 0.0204(16) 0.0274(16)
F00T 0.048(2) 0.047(2) 0.0214(17) 0.0014(14) 0.0097(15) 0.0230(17)
F00U 0.0250(17) 0.0330(18) 0.047(2) 0.0167(15) 0.0107(15) -0.0049(14)
F00V 0.054(2) 0.049(2) 0.0234(17) 0.0191(15) 0.0143(16) 0.0268(18)
F00W 0.0394(19) 0.050(2) 0.0237(17) 0.0007(14) 0.0110(15) 0.0197(17)
F00X 0.0417(19) 0.0376(18) 0.0218(16) 0.0078(13) 0.0075(14) 0.0148(15)
F00Y 0.051(2) 0.0283(17) 0.039(2) 0.0029(14) 0.0012(17) 0.0215(16)
F00Z 0.0249(16) 0.048(2) 0.0360(19) 0.0159(15) 0.0018(14) 0.0141(15)
F010 0.0223(16) 0.0422(19) 0.043(2) 0.0209(16) 0.0027(15) 0.0046(14)
F011 0.0305(18) 0.0347(19) 0.061(2) 0.0164(17) 0.0199(17) -0.0007(15)
F012 0.0314(19) 0.069(3) 0.061(3) 0.037(2) 0.0086(17) 0.0269(19)
F014 0.0169(17) 0.076(3) 0.075(3) 0.030(2) 0.0087(18) 0.0082(18)
F015 0.033(2) 0.066(3) 0.061(3) 0.043(2) -0.0022(18) -0.0159(19)
F016 0.070(3) 0.0265(19) 0.074(3) 0.031(2) -0.027(2) -0.0213(19)
F017 0.097(4) 0.0147(17) 0.067(3) -0.0044(17) -0.026(3) 0.018(2)
N018 0.025(2) 0.023(2) 0.022(2) 0.0069(17) 0.0075(17) 0.0105(18)
C019 0.024(2) 0.010(2) 0.020(2) 0.0095(17) 0.007(2) 0.0069(18)
N01A 0.033(3) 0.028(2) 0.034(3) 0.015(2) 0.006(2) 0.013(2)
C01B 0.021(2) 0.014(2) 0.027(3) 0.0078(19) 0.007(2) 0.0030(19)
C01C 0.025(2) 0.014(2) 0.024(3) 0.0081(18) 0.010(2) 0.0059(19)
C01D 0.027(3) 0.015(2) 0.020(2) 0.0071(18) 0.008(2) 0.007(2)
C01E 0.019(2) 0.018(2) 0.024(3) 0.0082(19) 0.007(2) 0.0047(19)
C01F 0.029(3) 0.017(2) 0.019(3) 0.0031(18) 0.008(2) 0.007(2)
C01G 0.026(3) 0.020(3) 0.030(3) 0.007(2) 0.012(2) -0.007(2)
C01H 0.033(3) 0.020(2) 0.018(3) 0.0060(19) 0.001(2) 0.006(2)
C01I 0.026(3) 0.029(3) 0.019(3) 0.002(2) 0.006(2) 0.010(2)
C01J 0.025(3) 0.020(2) 0.027(3) 0.010(2) 0.009(2) 0.008(2)
C01K 0.027(3) 0.021(2) 0.022(3) 0.009(2) 0.010(2) 0.006(2)
C01L 0.017(2) 0.012(2) 0.018(2) 0.0042(18) 0.0020(19) -0.0027(18)
C01M 0.015(2) 0.014(2) 0.024(3) 0.0056(19) 0.0049(19) 0.0006(18)
C01N 0.018(2) 0.018(2) 0.031(3) 0.011(2) 0.004(2) 0.0049(19)
C01O 0.022(2) 0.021(2) 0.018(2) 0.0059(19) 0.005(2) 0.009(2)
C01P 0.019(2) 0.018(2) 0.017(2) 0.0064(18) 0.0036(18) 0.0050(19)
C01Q 0.028(3) 0.021(2) 0.018(2) 0.0046(19) 0.007(2) 0.010(2)
C01R 0.034(3) 0.016(2) 0.025(3) 0.0091(19) 0.013(2) 0.003(2)
C01S 0.019(2) 0.019(2) 0.026(3) 0.009(2) 0.003(2) 0.004(2)
C01T 0.019(2) 0.015(2) 0.025(3) 0.0063(19) 0.007(2) 0.0036(19)
C01U 0.022(2) 0.017(2) 0.025(3) 0.0083(19) 0.004(2) 0.0018(19)
C01V 0.033(3) 0.029(3) 0.023(3) 0.011(2) 0.010(2) 0.013(2)
C01W 0.022(2) 0.020(2) 0.023(3) 0.010(2) 0.011(2) 0.004(2)
C01X 0.023(3) 0.021(2) 0.027(3) -0.0012(19) 0.005(2) 0.006(2)
C01Y 0.021(2) 0.016(2) 0.020(2) 0.0031(18) 0.003(2) 0.0045(19)
C01Z 0.031(3) 0.013(2) 0.022(3) -0.0001(18) 0.002(2) 0.008(2)
C020 0.023(2) 0.020(2) 0.028(3) 0.010(2) 0.008(2) 0.005(2)
C021 0.026(3) 0.019(2) 0.031(3) 0.011(2) 0.010(2) 0.010(2)
C022 0.025(3) 0.023(2) 0.022(3) 0.0021(19) 0.006(2) 0.010(2)
C023 0.023(2) 0.010(2) 0.028(3) 0.0057(18) 0.007(2) 0.0033(19)
C024 0.022(2) 0.019(2) 0.027(3) 0.0085(19) 0.007(2) 0.006(2)
C025 0.027(3) 0.031(3) 0.033(3) 0.016(2) 0.015(2) 0.018(2)
C026 0.026(3) 0.024(3) 0.023(3) 0.007(2) 0.011(2) 0.005(2)
C027 0.021(2) 0.024(2) 0.027(3) 0.006(2) 0.006(2) 0.006(2)
C028 0.025(3) 0.031(3) 0.020(3) 0.010(2) 0.006(2) 0.007(2)
C029 0.021(2) 0.020(2) 0.023(3) 0.0089(19) -0.002(2) 0.0058(19)
C02A 0.022(3) 0.025(3) 0.033(3) 0.011(2) 0.009(2) 0.007(2)
C02B 0.029(3) 0.024(3) 0.026(3) 0.002(2) 0.014(2) 0.009(2)
C02C 0.028(3) 0.031(3) 0.033(3) 0.019(2) 0.010(2) 0.017(2)
C02D 0.025(3) 0.020(2) 0.026(3) 0.0033(19) 0.005(2) 0.008(2)
C02E 0.026(3) 0.018(2) 0.032(3) 0.012(2) 0.010(2) 0.008(2)
C02F 0.046(4) 0.024(3) 0.028(3) 0.005(2) 0.009(3) 0.010(3)
C02G 0.019(2) 0.021(2) 0.025(3) 0.009(2) 0.004(2) 0.006(2)
C02H 0.017(3) 0.049(4) 0.045(4) 0.015(3) 0.010(3) 0.006(3)
C02I 0.033(3) 0.020(2) 0.035(3) 0.009(2) 0.004(2) 0.009(2)
C02J 0.026(3) 0.023(3) 0.028(3) 0.007(2) 0.011(2) 0.011(2)
C02K 0.032(3) 0.031(3) 0.047(4) 0.026(3) 0.012(3) 0.015(3)
C02L 0.020(2) 0.024(3) 0.034(3) 0.010(2) 0.004(2) 0.005(2)
C02M 0.028(3) 0.019(2) 0.029(3) 0.003(2) 0.007(2) 0.007(2)
C02N 0.038(3) 0.029(3) 0.027(3) 0.010(2) 0.009(2) 0.021(2)
C02O 0.026(3) 0.026(3) 0.037(3) 0.008(2) 0.008(2) 0.012(2)
C02P 0.034(3) 0.017(2) 0.021(3) 0.0074(19) 0.005(2) 0.007(2)
C02Q 0.019(2) 0.029(3) 0.024(3) 0.009(2) 0.003(2) 0.002(2)
C02R 0.024(3) 0.040(3) 0.039(3) 0.015(3) 0.008(2) 0.014(2)
C02S 0.027(3) 0.031(3) 0.040(3) 0.011(2) 0.016(3) 0.006(2)
C02T 0.034(3) 0.020(3) 0.049(4) 0.018(2) 0.004(3) 0.007(2)
C02U 0.027(3) 0.030(3) 0.033(3) 0.015(2) -0.001(2) 0.002(2)
C02W 0.043(3) 0.032(3) 0.024(3) 0.006(2) 0.003(2) 0.018(3)
C02X 0.017(2) 0.030(3) 0.030(3) 0.011(2) 0.004(2) 0.009(2)
C02Y 0.021(2) 0.019(2) 0.031(3) 0.010(2) -0.006(2) 0.000(2)
C02Z 0.025(3) 0.028(3) 0.038(3) 0.012(2) 0.001(2) 0.010(2)
C030 0.041(3) 0.017(3) 0.039(3) 0.002(2) -0.017(3) 0.006(2)
C031 0.033(3) 0.019(2) 0.030(3) 0.010(2) 0.005(2) 0.004(2)
C032 0.032(3) 0.023(3) 0.043(3) 0.015(2) 0.020(3) 0.013(2)
C033 0.044(3) 0.027(3) 0.024(3) 0.006(2) 0.001(2) 0.017(3)
C034 0.021(3) 0.028(3) 0.045(4) 0.007(2) 0.011(2) 0.006(2)
C035 0.037(3) 0.023(3) 0.030(3) 0.012(2) 0.008(2) 0.010(2)
C036 0.051(4) 0.024(3) 0.025(3) 0.000(2) 0.003(3) 0.012(3)
C037 0.028(3) 0.037(3) 0.039(3) 0.013(3) 0.005(3) 0.015(2)
C038 0.050(4) 0.020(3) 0.057(5) 0.017(3) -0.029(4) -0.008(3)
C039 0.046(4) 0.013(3) 0.055(4) 0.010(3) -0.021(3) -0.006(3)
C03A 0.033(3) 0.033(3) 0.024(3) 0.004(2) 0.008(2) 0.004(2)
C03B 0.035(3) 0.021(3) 0.036(3) 0.011(2) 0.000(3) 0.005(2)
C03C 0.026(3) 0.041(4) 0.041(4) 0.024(3) -0.012(3) -0.010(3)
B03D 0.015(2) 0.015(2) 0.025(3) 0.008(2) 0.007(2) 0.003(2)
B03E 0.023(3) 0.020(3) 0.025(3) 0.008(2) 0.006(2) 0.007(2)
C03F 0.033(4) 0.039(4) 0.123(8) 0.036(4) 0.011(4) 0.020(3)
C03G 0.069(5) 0.047(4) 0.022(3) 0.014(3) -0.002(3) 0.002(3)
Cl1 0.0609(11) 0.0352(8) 0.0752(13) 0.0168(8) 0.0265(10) 0.0142(8)
Cl2 0.067(4) 0.026(2) 0.099(5) 0.010(2) 0.040(3) 0.009(2)
Cl3 0.078(4) 0.057(4) 0.056(3) 0.027(2) 0.027(2) 0.051(3)
C5 0.141(10) 0.055(5) 0.056(5) 0.026(4) 0.047(6) 0.062(6)
Cl3A 0.266(16) 0.109(7) 0.210(10) 0.108(8) 0.182(11) 0.145(10)
Cl2A 0.115(7) 0.056(4) 0.128(7) -0.052(4) 0.079(6) -0.035(4)

loop_
_atom_type_symbol
_atom_type_description
_atom_type_scat_dispersion_real
_atom_type_scat_dispersion_imag
_atom_type_scat_source
C C 0.0181 0.0091 'International Tables Vol C Tables 4.2.6.8 and 6.1.1.4'
H H 0.0000 0.0000 'International Tables Vol C Tables 4.2.6.8 and 6.1.1.4'
B B 0.0090 0.0039 'International Tables Vol C Tables 4.2.6.8 and 6.1.1.4'
Cl Cl 0.3639 0.7018 'International Tables Vol C Tables 4.2.6.8 and 6.1.1.4'
F F 0.0727 0.0534 'International Tables Vol C Tables 4.2.6.8 and 6.1.1.4'
N N 0.0311 0.0180 'International Tables Vol C Tables 4.2.6.8 and 6.1.1.4'

loop_
_geom_angle_atom_site_label_1
_geom_angle_atom_site_label_2
_geom_angle_atom_site_label_3
_geom_angle
_geom_angle_site_symmetry_1
_geom_angle_site_symmetry_3
_geom_angle_publ_flag
C025 N018 C01Q 127.6(5) . . ?
C02X N018 C01Q 110.3(4) . . ?
C02X N018 C025 122.2(5) . . ?
C02C C019 N01A 128.0(5) . . ?
C02C C019 C02E 122.0(5) . . ?
C02E C019 N01A 110.0(5) . . ?
C01J N01A C019 109.4(5) . . ?
C02N N01A C019 127.3(5) . . ?
C02N N01A C01J 123.3(5) . . ?
F00H C01B C01L 119.5(5) . . ?
F00H C01B C01X 115.2(5) . . ?
C01L C01B C01X 125.3(5) . . ?
C01D C01C C01E 113.2(5) . . ?
C01D C01C B03D 125.9(4) . . ?
C01E C01C B03D 120.2(4) . . ?
F002 C01D C01C 122.0(5) . . ?
F002 C01D C01N 114.0(5) . . ?
C01C C01D C01N 124.0(5) . . ?
F005 C01E C01C 119.7(4) . . ?
F005 C01E C02P 115.7(5) . . ?
C02P C01E C01C 124.5(5) . . ?
F00A C01F C01R 115.6(4) . . ?
F00A C01F C01T 121.2(4) . . ?
C01R C01F C01T 123.1(5) . . ?
F00U C01G C01R 121.2(5) . . ?
F00U C01G C02Q 119.6(5) . . ?
C01R C01G C02Q 119.2(5) . . ?
F00J C01H C02L 120.8(5) . . ?
F00J C01H C02M 120.7(5) . . ?
C02M C01H C02L 118.5(5) . . ?
F00T C01I C01X 120.5(5) . . ?
F00T C01I C028 120.5(5) . . ?
C028 C01I C01X 119.0(5) . . ?
N01A C01J C027 109.9(4) . . ?
N01A C01J C031 119.6(5) . . ?
C031 C01J C027 130.5(5) . . ?
F009 C01K C01M 120.6(5) . . ?
F009 C01K C021 115.1(4) . . ?
C021 C01K C01M 124.3(5) . . ?
C01B C01L C02G 113.4(5) . . ?
C01B C01L B03D 120.1(4) . . ?
C02G C01L B03D 126.3(5) . . ?
C01K C01M C020 113.0(5) . . ?
C01K C01M B03E 126.8(5) . . ?
C020 C01M B03E 120.0(4) . . ?
F00I C01N C01D 119.7(5) . . ?
F00I C01N C029 120.5(4) . . ?
C029 C01N C01D 119.8(5) . . ?
F003 C01O C01P 120.0(4) . . ?
F003 C01O C01U 115.5(4) . . ?
C01P C01O C01U 124.5(5) . . ?
C01O C01P B03D 119.2(4) . . ?
C01S C01P C01O 113.4(4) . . ?
C01S C01P B03D 127.0(4) . . ?
C01V C01Q N018 108.5(4) . . ?
C01V C01Q C02W 123.1(5) . . ?
C02W C01Q N018 128.4(5) . . ?
F00C C01R C01F 120.0(5) . . ?
F00C C01R C01G 119.3(5) . . ?
C01G C01R C01F 120.7(5) . . ?
F006 C01S C01P 121.2(4) . . ?
F006 C01S C022 114.7(5) . . ?
C01P C01S C022 124.1(5) . . ?
C01F C01T B03D 125.3(5) . . ?
C01W C01T C01F 113.6(4) . . ?
C01W C01T B03D 120.3(4) . . ?
F00D C01U C01O 120.7(5) . . ?
F00D C01U C01Z 119.9(5) . . ?
C01Z C01U C01O 119.4(5) . . ?
C01Q C01V C02Z 110.1(5) . . ?
C035 C01V C01Q 119.2(5) . . ?
C035 C01V C02Z 130.7(5) . . ?
F004 C01W C01T 119.1(4) . . ?
F004 C01W C02Q 115.9(5) . . ?
C01T C01W C02Q 125.0(5) . . ?
F00R C01X C01B 121.5(5) . . ?
F00R C01X C01I 119.8(5) . . ?
C01I C01X C01B 118.7(5) . . ?
C02A C01Y B03E 127.2(4) . . ?
C02J C01Y C02A 112.4(5) . . ?
C02J C01Y B03E 120.1(4) . . ?
F00K C01Z C01U 120.4(5) . . ?
F00K C01Z C022 121.2(5) . . ?
C01U C01Z C022 118.5(4) . . ?
F008 C020 C01M 119.1(5) . . ?
F008 C020 C026 116.4(5) . . ?
C026 C020 C01M 124.5(5) . . ?
F00S C021 C01K 120.6(5) . . ?
F00S C021 C02B 119.4(5) . . ?
C02B C021 C01K 119.9(5) . . ?
F00O C022 C01S 120.5(5) . . ?
F00O C022 C01Z 119.4(5) . . ?
C01Z C022 C01S 120.0(5) . . ?
C024 C023 B03E 120.0(5) . . ?
C02D C023 C024 112.7(5) . . ?
C02D C023 B03E 126.8(5) . . ?
F00M C024 C023 118.5(5) . . ?
F00M C024 C02L 116.2(5) . . ?
C02L C024 C023 125.2(5) . . ?
N018 C025 H025 120.5 . . ?
C032 C025 N018 119.0(5) . . ?
C032 C025 H025 120.5 . . ?
F00X C026 C020 121.4(5) . . ?
F00X C026 C02B 119.1(5) . . ?
C020 C026 C02B 119.5(5) . . ?
C01J C027 C02E 101.2(4) . . ?
C01J C027 C02O 109.8(4) . . ?
C01J C027 C03A 111.5(4) . . ?
C02E C027 C02O 111.4(4) . . ?
C02E C027 C03A 110.8(5) . . ?
C03A C027 C02O 111.6(5) . . ?
F00V C028 C01I 120.8(5) . . ?
F00V C028 C02G 119.3(5) . . ?
C01I C028 C02G 119.9(5) . . ?
F00G C029 C01N 120.0(5) . . ?
F00G C029 C02P 121.3(5) . . ?
C02P C029 C01N 118.6(5) . . ?
F00L C02A C01Y 121.5(5) . . ?
F00L C02A C02R 113.9(5) . . ?
C01Y C02A C02R 124.5(5) . . ?
F00P C02B C021 120.7(5) . . ?
F00P C02B C026 120.6(5) . . ?
C021 C02B C026 118.7(5) . . ?
C019 C02C H02C 120.8 . . ?
C019 C02C C02K 118.4(6) . . ?
C02K C02C H02C 120.8 . . ?
F00N C02D C023 120.6(5) . . ?
F00N C02D C02M 115.3(5) . . ?
C02M C02D C023 124.0(5) . . ?
C019 C02E C027 109.5(4) . . ?
C019 C02E C02I 120.1(5) . . ?
C02I C02E C027 130.3(5) . . ?
C035 C02F H02F 119.6 . . ?
C035 C02F C036 120.8(5) . . ?
C036 C02F H02F 119.6 . . ?
F007 C02G C01L 121.4(5) . . ?
F007 C02G C028 114.9(4) . . ?
C01L C02G C028 123.6(5) . . ?
F014 C02H C02R 120.6(6) . . ?
F014 C02H C02S 120.6(5) . . ?
C02R C02H C02S 118.7(5) . . ?
C02E C02I H02I 120.9 . . ?
C02E C02I C02T 118.2(6) . . ?
C02T C02I H02I 120.9 . . ?
F00F C02J C01Y 118.5(5) . . ?
F00F C02J C02S 115.7(5) . . ?
C02S C02J C01Y 125.8(5) . . ?
C02C C02K H02K 119.9 . . ?
C02C C02K C02T 120.1(6) . . ?
C02T C02K H02K 119.9 . . ?
F00Z C02L C01H 119.4(5) . . ?
F00Z C02L C024 121.6(5) . . ?
C024 C02L C01H 119.0(5) . . ?
F00W C02M C01H 118.7(5) . . ?
F00W C02M C02D 120.9(5) . . ?
C02D C02M C01H 120.4(5) . . ?
N01A C02N H02N 121.4 . . ?
N01A C02N C033 117.3(5) . . ?
C033 C02N H02N 121.4 . . ?
C027 C02O H02A 109.5 . . ?
C027 C02O H02B 109.5 . . ?
C027 C02O H02D 109.5 . . ?
H02A C02O H02B 109.5 . . ?
H02A C02O H02D 109.5 . . ?
H02B C02O H02D 109.5 . . ?
F00E C02P C01E 120.4(5) . . ?
F00E C02P C029 119.8(5) . . ?
C029 C02P C01E 119.8(5) . . ?
F010 C02Q C01G 120.3(5) . . ?
F010 C02Q C01W 121.3(5) . . ?
C01G C02Q C01W 118.4(5) . . ?
F012 C02R C02A 120.3(5) . . ?
F012 C02R C02H 120.3(5) . . ?
C02H C02R C02A 119.4(5) . . ?
F011 C02S C02H 119.7(5) . . ?
F011 C02S C02J 121.1(6) . . ?
C02J C02S C02H 119.2(5) . . ?
C02I C02T C02K 121.1(6) . . ?
C02I C02T H02T 119.4 . . ?
C02K C02T H02T 119.4 . . ?
F00Q C02U C02Y 121.2(5) . . ?
F00Q C02U C03C 115.2(6) . . ?
C02Y C02U C03C 123.6(7) . . ?
C01Q C02W H02W 121.3 . . ?
C036 C02W C01Q 117.3(5) . . ?
C036 C02W H02W 121.3 . . ?
N018 C02X C02Z 109.8(5) . . ?
N018 C02X C037 119.1(5) . . ?
C037 C02X C02Z 131.1(5) . . ?
C02U C02Y C030 114.2(5) . . ?
C02U C02Y B03E 127.1(5) . . ?
C030 C02Y B03E 118.3(5) . . ?
C01V C02Z C02X 101.3(4) . . ?
C01V C02Z C03F 111.2(6) . . ?
C01V C02Z C03G 112.7(5) . . ?
C02X C02Z C03F 109.7(5) . . ?
C02X C02Z C03G 110.5(5) . . ?
C03G C02Z C03F 111.0(6) . . ?
F00Y C030 C02Y 120.2(5) . . ?
F00Y C030 C039 116.0(7) . . ?
C039 C030 C02Y 123.8(7) . . ?
C01J C031 H031 120.6 . . ?
C01J C031 C03B 118.7(6) . . ?
C03B C031 H031 120.6 . . ?
C025 C032 H032 119.9 . . ?
C025 C032 C034 120.1(5) . . ?
C034 C032 H032 119.9 . . ?
C02N C033 H033 119.4 . . ?
C02N C033 C03B 121.1(6) . . ?
C03B C033 H033 119.4 . . ?
C032 C034 H034 120.2 . . ?
C037 C034 C032 119.6(5) . . ?
C037 C034 H034 120.2 . . ?
C01V C035 C02F 119.0(5) . . ?
C01V C035 H035 120.5 . . ?
C02F C035 H035 120.5 . . ?
C02F C036 H036 119.7 . . ?
C02W C036 C02F 120.7(6) . . ?
C02W C036 H036 119.7 . . ?
C02X C037 C034 119.9(6) . . ?
C02X C037 H037 120.1 . . ?
C034 C037 H037 120.1 . . ?
F016 C038 C039 120.6(8) . . ?
F016 C038 C03C 119.5(8) . . ?
C039 C038 C03C 120.0(5) . . ?
F017 C039 C030 120.6(8) . . ?
F017 C039 C038 119.9(6) . . ?
C038 C039 C030 119.5(8) . . ?
C027 C03A H03G 109.5 . . ?
C027 C03A H03H 109.5 . . ?
C027 C03A H03I 109.5 . . ?
H03G C03A H03H 109.5 . . ?
H03G C03A H03I 109.5 . . ?
H03H C03A H03I 109.5 . . ?
C031 C03B C033 120.0(5) . . ?
C031 C03B H03J 120.0 . . ?
C033 C03B H03J 120.0 . . ?
F015 C03C C02U 119.9(7) . . ?
F015 C03C C038 121.2(6) . . ?
C038 C03C C02U 118.9(7) . . ?
C01C B03D C01P 99.9(4) . . ?
C01L B03D C01C 113.5(4) . . ?
C01L B03D C01P 113.7(4) . . ?
C01L B03D C01T 102.2(4) . . ?
C01T B03D C01C 114.5(4) . . ?
C01T B03D C01P 113.7(4) . . ?
C01M B03E C01Y 101.8(4) . . ?
C01M B03E C023 113.7(4) . . ?
C01M B03E C02Y 114.2(5) . . ?
C01Y B03E C02Y 113.1(4) . . ?
C023 B03E C01Y 113.6(4) . . ?
C023 B03E C02Y 101.0(4) . . ?
C02Z C03F H03A 109.5 . . ?
C02Z C03F H03B 109.5 . . ?
C02Z C03F H03C 109.5 . . ?
H03A C03F H03B 109.5 . . ?
H03A C03F H03C 109.5 . . ?
H03B C03F H03C 109.5 . . ?
C02Z C03G H03D 109.5 . . ?
C02Z C03G H03E 109.5 . . ?
C02Z C03G H03F 109.5 . . ?
H03D C03G H03E 109.5 . . ?
H03D C03G H03F 109.5 . . ?
H03E C03G H03F 109.5 . . ?
Cl1 C5 Cl3 101.8(6) . . ?
Cl1 C5 Cl2A 101.6(6) . . ?
Cl1 C5 H5 117(6) . . ?
Cl2 C5 Cl1 117.5(7) . . ?
Cl2 C5 Cl3 113.0(5) . . ?
Cl2 C5 H5 104(6) . . ?
Cl3 C5 H5 103(6) . . ?
Cl3A C5 Cl1 119.8(7) . . ?
Cl3A C5 Cl2A 101.5(7) . . ?
Cl3A C5 H5 114(6) . . ?
Cl2A C5 H5 98(6) . . ?

loop_
_geom_bond_atom_site_label_1
_geom_bond_atom_site_label_2
_geom_bond_distance
_geom_bond_site_symmetry_2
_geom_bond_publ_flag
F002 C01D 1.351(6) . ?
F003 C01O 1.344(6) . ?
F004 C01W 1.347(6) . ?
F005 C01E 1.352(6) . ?
F006 C01S 1.357(6) . ?
F007 C02G 1.350(6) . ?
F008 C020 1.353(6) . ?
F009 C01K 1.360(6) . ?
F00A C01F 1.351(6) . ?
F00C C01R 1.356(6) . ?
F00D C01U 1.346(6) . ?
F00E C02P 1.352(6) . ?
F00F C02J 1.364(6) . ?
F00G C029 1.344(6) . ?
F00H C01B 1.355(6) . ?
F00I C01N 1.348(6) . ?
F00J C01H 1.339(6) . ?
F00K C01Z 1.340(6) . ?
F00L C02A 1.361(6) . ?
F00M C024 1.360(6) . ?
F00N C02D 1.341(6) . ?
F00O C022 1.347(6) . ?
F00P C02B 1.343(6) . ?
F00Q C02U 1.357(8) . ?
F00R C01X 1.339(6) . ?
F00S C021 1.349(6) . ?
F00T C01I 1.343(6) . ?
F00U C01G 1.342(6) . ?
F00V C028 1.341(6) . ?
F00W C02M 1.350(7) . ?
F00X C026 1.346(6) . ?
F00Y C030 1.348(9) . ?
F00Z C02L 1.344(6) . ?
F010 C02Q 1.337(6) . ?
F011 C02S 1.345(7) . ?
F012 C02R 1.340(7) . ?
F014 C02H 1.332(7) . ?
F015 C03C 1.343(9) . ?
F016 C038 1.358(7) . ?
F017 C039 1.350(10) . ?
N018 C01Q 1.430(7) . ?
N018 C025 1.365(7) . ?
N018 C02X 1.364(7) . ?
C019 N01A 1.413(7) . ?
C019 C02C 1.370(7) . ?
C019 C02E 1.377(8) . ?
N01A C01J 1.380(8) . ?
N01A C02N 1.369(8) . ?
C01B C01L 1.380(7) . ?
C01B C01X 1.386(8) . ?
C01C C01D 1.381(8) . ?
C01C C01E 1.390(7) . ?
C01C B03D 1.655(8) . ?
C01D C01N 1.396(7) . ?
C01E C02P 1.385(7) . ?
C01F C01R 1.379(7) . ?
C01F C01T 1.405(7) . ?
C01G C01R 1.370(9) . ?
C01G C02Q 1.387(8) . ?
C01H C02L 1.381(8) . ?
C01H C02M 1.377(8) . ?
C01I C01X 1.377(8) . ?
C01I C028 1.374(8) . ?
C01J C027 1.513(8) . ?
C01J C031 1.388(7) . ?
C01K C01M 1.386(7) . ?
C01K C021 1.377(8) . ?
C01L C02G 1.388(7) . ?
C01L B03D 1.646(8) . ?
C01M C020 1.398(8) . ?
C01M B03E 1.642(8) . ?
C01N C029 1.375(8) . ?
C01O C01P 1.385(7) . ?
C01O C01U 1.390(7) . ?
C01P C01S 1.383(8) . ?
C01P B03D 1.659(7) . ?
C01Q C01V 1.384(7) . ?
C01Q C02W 1.385(8) . ?
C01S C022 1.385(7) . ?
C01T C01W 1.387(7) . ?
C01T B03D 1.648(7) . ?
C01U C01Z 1.375(8) . ?
C01V C02Z 1.512(8) . ?
C01V C035 1.382(8) . ?
C01W C02Q 1.390(7) . ?
C01Y C02A 1.389(7) . ?
C01Y C02J 1.385(7) . ?
C01Y B03E 1.653(8) . ?
C01Z C022 1.378(8) . ?
C020 C026 1.369(8) . ?
C021 C02B 1.370(8) . ?
C023 C024 1.397(7) . ?
C023 C02D 1.393(8) . ?
C023 B03E 1.648(8) . ?
C024 C02L 1.368(8) . ?
C025 H025 0.9500 . ?
C025 C032 1.357(8) . ?
C026 C02B 1.381(8) . ?
C027 C02E 1.518(7) . ?
C027 C02O 1.554(8) . ?
C027 C03A 1.534(8) . ?
C028 C02G 1.393(8) . ?
C029 C02P 1.366(8) . ?
C02A C02R 1.399(8) . ?
C02C H02C 0.9500 . ?
C02C C02K 1.376(9) . ?
C02D C02M 1.368(8) . ?
C02E C02I 1.381(8) . ?
C02F H02F 0.9500 . ?
C02F C035 1.386(9) . ?
C02F C036 1.403(9) . ?
C02H C02R 1.373(9) . ?
C02H C02S 1.382(9) . ?
C02I H02I 0.9500 . ?
C02I C02T 1.383(9) . ?
C02J C02S 1.376(8) . ?
C02K H02K 0.9500 . ?
C02K C02T 1.390(10) . ?
C02N H02N 0.9500 . ?
C02N C033 1.383(8) . ?
C02O H02A 0.9800 . ?
C02O H02B 0.9800 . ?
C02O H02D 0.9800 . ?
C02T H02T 0.9500 . ?
C02U C02Y 1.377(9) . ?
C02U C03C 1.393(8) . ?
C02W H02W 0.9500 . ?
C02W C036 1.376(8) . ?
C02X C02Z 1.516(7) . ?
C02X C037 1.367(8) . ?
C02Y C030 1.402(9) . ?
C02Y B03E 1.657(7) . ?
C02Z C03F 1.534(9) . ?
C02Z C03G 1.528(10) . ?
C030 C039 1.369(8) . ?
C031 H031 0.9500 . ?
C031 C03B 1.392(9) . ?
C032 H032 0.9500 . ?
C032 C034 1.392(9) . ?
C033 H033 0.9500 . ?
C033 C03B 1.408(10) . ?
C034 H034 0.9500 . ?
C034 C037 1.381(9) . ?
C035 H035 0.9500 . ?
C036 H036 0.9500 . ?
C037 H037 0.9500 . ?
C038 C039 1.363(13) . ?
C038 C03C 1.376(12) . ?
C03A H03G 0.9800 . ?
C03A H03H 0.9800 . ?
C03A H03I 0.9800 . ?
C03B H03J 0.9500 . ?
C03F H03A 0.9800 . ?
C03F H03B 0.9800 . ?
C03F H03C 0.9800 . ?
C03G H03D 0.9800 . ?
C03G H03E 0.9800 . ?
C03G H03F 0.9800 . ?
Cl1 C5 1.730(9) . ?
Cl2 C5 1.578(14) . ?
Cl3 C5 1.877(12) . ?
C5 Cl3A 1.682(10) . ?
C5 Cl2A 1.970(16) . ?
C5 H5 1.05(11) . ?

loop_
_geom_torsion_atom_site_label_1
_geom_torsion_atom_site_label_2
_geom_torsion_atom_site_label_3
_geom_torsion_atom_site_label_4
_geom_torsion
_geom_torsion_site_symmetry_1
_geom_torsion_site_symmetry_2
_geom_torsion_site_symmetry_3
_geom_torsion_site_symmetry_4
_geom_torsion_publ_flag
F002 C01D C01N F00I 2.3(6) . . . . ?
F002 C01D C01N C029 179.8(4) . . . . ?
F003 C01O C01P C01S 179.0(4) . . . . ?
F003 C01O C01P B03D 5.8(7) . . . . ?
F003 C01O C01U F00D 0.9(7) . . . . ?
F003 C01O C01U C01Z -178.4(5) . . . . ?
F004 C01W C02Q F010 -1.7(8) . . . . ?
F004 C01W C02Q C01G 176.9(5) . . . . ?
F005 C01E C02P F00E 0.4(7) . . . . ?
F005 C01E C02P C029 -178.2(4) . . . . ?
F006 C01S C022 F00O 0.6(7) . . . . ?
F006 C01S C022 C01Z -180.0(5) . . . . ?
F008 C020 C026 F00X 1.3(7) . . . . ?
F008 C020 C026 C02B 179.5(5) . . . . ?
F009 C01K C01M C020 177.5(4) . . . . ?
F009 C01K C01M B03E 3.8(8) . . . . ?
F009 C01K C021 F00S 1.4(7) . . . . ?
F009 C01K C021 C02B -178.6(5) . . . . ?
F00A C01F C01R F00C 0.3(7) . . . . ?
F00A C01F C01R C01G 179.4(5) . . . . ?
F00A C01F C01T C01W 179.5(5) . . . . ?
F00A C01F C01T B03D 9.7(8) . . . . ?
F00D C01U C01Z F00K -0.8(8) . . . . ?
F00D C01U C01Z C022 -179.6(4) . . . . ?
F00F C02J C02S F011 -0.5(8) . . . . ?
F00F C02J C02S C02H 179.5(6) . . . . ?
F00G C029 C02P F00E 0.7(7) . . . . ?
F00G C029 C02P C01E 179.3(4) . . . . ?
F00H C01B C01L C02G -178.4(4) . . . . ?
F00H C01B C01L B03D -2.9(7) . . . . ?
F00H C01B C01X F00R -0.3(7) . . . . ?
F00H C01B C01X C01I 179.4(5) . . . . ?
F00I C01N C029 F00G -1.9(7) . . . . ?
F00I C01N C029 C02P 177.2(4) . . . . ?
F00J C01H C02L F00Z 0.2(8) . . . . ?
F00J C01H C02L C024 178.8(5) . . . . ?
F00J C01H C02M F00W 0.1(7) . . . . ?
F00J C01H C02M C02D -179.9(5) . . . . ?
F00K C01Z C022 F00O 0.3(8) . . . . ?
F00K C01Z C022 C01S -179.2(5) . . . . ?
F00L C02A C02R F012 0.1(9) . . . . ?
F00L C02A C02R C02H -178.7(6) . . . . ?
F00M C024 C02L F00Z -1.1(7) . . . . ?
F00M C024 C02L C01H -179.6(4) . . . . ?
F00N C02D C02M F00W -0.2(7) . . . . ?
F00N C02D C02M C01H 179.8(5) . . . . ?
F00Q C02U C02Y C030 -177.4(5) . . . . ?
F00Q C02U C02Y B03E -5.4(8) . . . . ?
F00Q C02U C03C F015 -1.6(8) . . . . ?
F00Q C02U C03C C038 179.1(5) . . . . ?
F00S C021 C02B F00P 0.0(8) . . . . ?
F00S C021 C02B C026 -179.8(5) . . . . ?
F00T C01I C01X F00R 0.8(8) . . . . ?
F00T C01I C01X C01B -178.9(5) . . . . ?
F00T C01I C028 F00V -0.7(8) . . . . ?
F00T C01I C028 C02G 179.3(5) . . . . ?
F00U C01G C01R F00C -1.4(8) . . . . ?
F00U C01G C01R C01F 179.5(5) . . . . ?
F00U C01G C02Q F010 -0.2(9) . . . . ?
F00U C01G C02Q C01W -178.8(5) . . . . ?
F00V C028 C02G F007 -0.1(7) . . . . ?
F00V C028 C02G C01L 180.0(5) . . . . ?
F00X C026 C02B F00P -1.2(8) . . . . ?
F00X C026 C02B C021 178.5(5) . . . . ?
F00Y C030 C039 F017 1.4(8) . . . . ?
F00Y C030 C039 C038 -179.6(5) . . . . ?
F014 C02H C02R F012 -0.3(11) . . . . ?
F014 C02H C02R C02A 178.5(6) . . . . ?
F014 C02H C02S F011 1.3(10) . . . . ?
F014 C02H C02S C02J -178.8(6) . . . . ?
F016 C038 C039 F017 -0.1(9) . . . . ?
F016 C038 C039 C030 -179.1(5) . . . . ?
F016 C038 C03C F015 -0.5(9) . . . . ?
F016 C038 C03C C02U 178.8(5) . . . . ?
N018 C01Q C01V C02Z -2.7(6) . . . . ?
N018 C01Q C01V C035 179.5(5) . . . . ?
N018 C01Q C02W C036 -179.3(6) . . . . ?
N018 C025 C032 C034 -1.7(8) . . . . ?
N018 C02X C02Z C01V -3.0(6) . . . . ?
N018 C02X C02Z C03F 114.6(6) . . . . ?
N018 C02X C02Z C03G -122.7(6) . . . . ?
N018 C02X C037 C034 -1.4(9) . . . . ?
C019 N01A C01J C027 1.4(6) . . . . ?
C019 N01A C01J C031 -178.8(4) . . . . ?
C019 N01A C02N C033 179.7(5) . . . . ?
C019 C02C C02K C02T 0.9(8) . . . . ?
C019 C02E C02I C02T 0.3(8) . . . . ?
N01A C019 C02C C02K -179.8(5) . . . . ?
N01A C019 C02E C027 -0.1(5) . . . . ?
N01A C019 C02E C02I 179.4(5) . . . . ?
N01A C01J C027 C02E -1.4(5) . . . . ?
N01A C01J C027 C02O 116.5(5) . . . . ?
N01A C01J C027 C03A -119.2(5) . . . . ?
N01A C01J C031 C03B -0.7(8) . . . . ?
N01A C02N C033 C03B -0.9(8) . . . . ?
C01B C01L C02G F007 178.6(4) . . . . ?
C01B C01L C02G C028 -1.5(7) . . . . ?
C01B C01L B03D C01C 52.0(6) . . . . ?
C01B C01L B03D C01P 165.2(4) . . . . ?
C01B C01L B03D C01T -71.8(5) . . . . ?
C01C C01D C01N F00I -177.7(4) . . . . ?
C01C C01D C01N C029 -0.2(7) . . . . ?
C01C C01E C02P F00E 179.0(4) . . . . ?
C01C C01E C02P C029 0.4(8) . . . . ?
C01D C01C C01E F005 177.7(4) . . . . ?
C01D C01C C01E C02P -0.8(7) . . . . ?
C01D C01C B03D C01L 21.4(6) . . . . ?
C01D C01C B03D C01P -99.9(5) . . . . ?
C01D C01C B03D C01T 138.3(5) . . . . ?
C01D C01N C029 F00G -179.4(4) . . . . ?
C01D C01N C029 C02P -0.3(7) . . . . ?
C01E C01C C01D F002 -179.3(4) . . . . ?
C01E C01C C01D C01N 0.7(7) . . . . ?
C01E C01C B03D C01L -169.0(4) . . . . ?
C01E C01C B03D C01P 69.7(5) . . . . ?
C01E C01C B03D C01T -52.2(6) . . . . ?
C01F C01T C01W F004 -176.5(5) . . . . ?
C01F C01T C01W C02Q 1.6(8) . . . . ?
C01F C01T B03D C01C -24.6(7) . . . . ?
C01F C01T B03D C01L 98.5(6) . . . . ?
C01F C01T B03D C01P -138.5(5) . . . . ?
C01I C028 C02G F007 179.9(5) . . . . ?
C01I C028 C02G C01L 0.0(8) . . . . ?
C01J N01A C02N C033 -0.6(8) . . . . ?
C01J C027 C02E C019 0.9(5) . . . . ?
C01J C027 C02E C02I -178.5(5) . . . . ?
C01J C031 C03B C033 -0.8(8) . . . . ?
C01K C01M C020 F008 -179.0(4) . . . . ?
C01K C01M C020 C026 2.1(7) . . . . ?
C01K C01M B03E C01Y 107.4(5) . . . . ?
C01K C01M B03E C023 -15.2(7) . . . . ?
C01K C01M B03E C02Y -130.3(5) . . . . ?
C01K C021 C02B F00P 180.0(5) . . . . ?
C01K C021 C02B C026 0.2(8) . . . . ?
C01L C01B C01X F00R 179.5(5) . . . . ?
C01L C01B C01X C01I -0.8(8) . . . . ?
C01M C01K C021 F00S -179.5(5) . . . . ?
C01M C01K C021 C02B 0.5(8) . . . . ?
C01M C020 C026 F00X -179.8(5) . . . . ?
C01M C020 C026 C02B -1.5(8) . . . . ?
C01N C029 C02P F00E -178.4(4) . . . . ?
C01N C029 C02P C01E 0.2(7) . . . . ?
C01O C01P C01S F006 -179.9(4) . . . . ?
C01O C01P C01S C022 -1.2(7) . . . . ?
C01O C01P B03D C01C 70.1(5) . . . . ?
C01O C01P B03D C01L -51.0(6) . . . . ?
C01O C01P B03D C01T -167.5(4) . . . . ?
C01O C01U C01Z F00K 178.5(5) . . . . ?
C01O C01U C01Z C022 -0.2(7) . . . . ?
C01P C01O C01U F00D 179.5(5) . . . . ?
C01P C01O C01U C01Z 0.2(8) . . . . ?
C01P C01S C022 F00O -178.2(5) . . . . ?
C01P C01S C022 C01Z 1.2(8) . . . . ?
C01Q N018 C025 C032 -179.4(5) . . . . ?
C01Q N018 C02X C02Z 1.6(6) . . . . ?
C01Q N018 C02X C037 -179.0(5) . . . . ?
C01Q C01V C02Z C02X 3.4(6) . . . . ?
C01Q C01V C02Z C03F -113.1(6) . . . . ?
C01Q C01V C02Z C03G 121.5(6) . . . . ?
C01Q C01V C035 C02F -0.3(9) . . . . ?
C01Q C02W C036 C02F 0.2(10) . . . . ?
C01R C01F C01T C01W -0.8(8) . . . . ?
C01R C01F C01T B03D -170.6(5) . . . . ?
C01R C01G C02Q F010 178.5(5) . . . . ?
C01R C01G C02Q C01W 0.0(9) . . . . ?
C01S C01P B03D C01C -102.0(5) . . . . ?
C01S C01P B03D C01L 136.8(5) . . . . ?
C01S C01P B03D C01T 20.3(7) . . . . ?
C01T C01F C01R F00C -179.4(5) . . . . ?
C01T C01F C01R C01G -0.4(8) . . . . ?
C01T C01W C02Q F010 -179.8(5) . . . . ?
C01T C01W C02Q C01G -1.2(9) . . . . ?
C01U C01O C01P C01S 0.5(7) . . . . ?
C01U C01O C01P B03D -172.7(5) . . . . ?
C01U C01Z C022 F00O 179.0(5) . . . . ?
C01U C01Z C022 C01S -0.4(8) . . . . ?
C01V C01Q C02W C036 0.0(9) . . . . ?
C01W C01T B03D C01C 166.2(5) . . . . ?
C01W C01T B03D C01L -70.7(6) . . . . ?
C01W C01T B03D C01P 52.3(6) . . . . ?
C01X C01B C01L C02G 1.9(7) . . . . ?
C01X C01B C01L B03D 177.4(5) . . . . ?
C01X C01I C028 F00V -178.8(5) . . . . ?
C01X C01I C028 C02G 1.2(8) . . . . ?
C01Y C02A C02R F012 179.0(6) . . . . ?
C01Y C02A C02R C02H 0.2(10) . . . . ?
C01Y C02J C02S F011 -179.7(5) . . . . ?
C01Y C02J C02S C02H 0.4(10) . . . . ?
C020 C01M B03E C01Y -65.9(5) . . . . ?
C020 C01M B03E C023 171.5(4) . . . . ?
C020 C01M B03E C02Y 56.4(6) . . . . ?
C020 C026 C02B F00P -179.5(5) . . . . ?
C020 C026 C02B C021 0.2(8) . . . . ?
C021 C01K C01M C020 -1.6(7) . . . . ?
C021 C01K C01M B03E -175.2(5) . . . . ?
C023 C024 C02L F00Z 179.9(5) . . . . ?
C023 C024 C02L C01H 1.4(8) . . . . ?
C023 C02D C02M F00W -179.0(5) . . . . ?
C023 C02D C02M C01H 1.0(8) . . . . ?
C024 C023 C02D F00N -177.8(4) . . . . ?
C024 C023 C02D C02M 0.9(7) . . . . ?
C024 C023 B03E C01M -57.2(6) . . . . ?
C024 C023 B03E C01Y -173.0(4) . . . . ?
C024 C023 B03E C02Y 65.5(6) . . . . ?
C025 N018 C01Q C01V -179.5(5) . . . . ?
C025 N018 C01Q C02W -0.2(9) . . . . ?
C025 N018 C02X C02Z -178.2(5) . . . . ?
C025 N018 C02X C037 1.2(8) . . . . ?
C025 C032 C034 C037 1.5(9) . . . . ?
C027 C01J C031 C03B 178.9(5) . . . . ?
C027 C02E C02I C02T 179.7(5) . . . . ?
C028 C01I C01X F00R 178.9(5) . . . . ?
C028 C01I C01X C01B -0.8(8) . . . . ?
C02A C01Y C02J F00F -179.3(5) . . . . ?
C02A C01Y C02J C02S -0.2(8) . . . . ?
C02A C01Y B03E C01M 108.2(6) . . . . ?
C02A C01Y B03E C023 -129.2(6) . . . . ?
C02A C01Y B03E C02Y -14.8(8) . . . . ?
C02C C019 N01A C01J 177.8(5) . . . . ?
C02C C019 N01A C02N -2.5(8) . . . . ?
C02C C019 C02E C027 -178.8(4) . . . . ?
C02C C019 C02E C02I 0.6(7) . . . . ?
C02C C02K C02T C02I 0.0(8) . . . . ?
C02D C023 C024 F00M 178.9(4) . . . . ?
C02D C023 C024 C02L -2.1(7) . . . . ?
C02D C023 B03E C01M 131.2(5) . . . . ?
C02D C023 B03E C01Y 15.4(7) . . . . ?
C02D C023 B03E C02Y -106.1(5) . . . . ?
C02E C019 N01A C01J -0.9(5) . . . . ?
C02E C019 N01A C02N 178.8(5) . . . . ?
C02E C019 C02C C02K -1.3(7) . . . . ?
C02E C02I C02T C02K -0.7(8) . . . . ?
C02G C01L B03D C01C -133.2(5) . . . . ?
C02G C01L B03D C01P -19.9(7) . . . . ?
C02G C01L B03D C01T 103.0(5) . . . . ?
C02J C01Y C02A F00L 178.7(5) . . . . ?
C02J C01Y C02A C02R -0.1(8) . . . . ?
C02J C01Y B03E C01M -65.3(6) . . . . ?
C02J C01Y B03E C023 57.3(6) . . . . ?
C02J C01Y B03E C02Y 171.7(5) . . . . ?
C02L C01H C02M F00W 178.2(4) . . . . ?
C02L C01H C02M C02D -1.8(8) . . . . ?
C02M C01H C02L F00Z -177.9(5) . . . . ?
C02M C01H C02L C024 0.6(8) . . . . ?
C02N N01A C01J C027 -178.3(5) . . . . ?
C02N N01A C01J C031 1.5(8) . . . . ?
C02N C033 C03B C031 1.6(8) . . . . ?
C02O C027 C02E C019 -115.8(5) . . . . ?
C02O C027 C02E C02I 64.8(7) . . . . ?
C02Q C01G C01R F00C 179.8(5) . . . . ?
C02Q C01G C01R C01F 0.8(8) . . . . ?
C02R C02H C02S F011 179.8(6) . . . . ?
C02R C02H C02S C02J -0.2(10) . . . . ?
C02S C02H C02R F012 -178.8(6) . . . . ?
C02S C02H C02R C02A 0.0(10) . . . . ?
C02U C02Y C030 F00Y 178.2(5) . . . . ?
C02U C02Y C030 C039 -1.8(8) . . . . ?
C02U C02Y B03E C01M 16.4(7) . . . . ?
C02U C02Y B03E C01Y 132.2(6) . . . . ?
C02U C02Y B03E C023 -106.0(6) . . . . ?
C02W C01Q C01V C02Z 177.9(6) . . . . ?
C02W C01Q C01V C035 0.1(9) . . . . ?
C02X N018 C01Q C01V 0.6(6) . . . . ?
C02X N018 C01Q C02W -180.0(6) . . . . ?
C02X N018 C025 C032 0.4(8) . . . . ?
C02Y C02U C03C F015 179.4(5) . . . . ?
C02Y C02U C03C C038 0.1(9) . . . . ?
C02Y C030 C039 F017 -178.5(5) . . . . ?
C02Y C030 C039 C038 0.4(9) . . . . ?
C02Z C01V C035 C02F -177.6(6) . . . . ?
C02Z C02X C037 C034 177.8(6) . . . . ?
C030 C02Y B03E C01M -172.0(5) . . . . ?
C030 C02Y B03E C01Y -56.1(6) . . . . ?
C030 C02Y B03E C023 65.7(6) . . . . ?
C031 C01J C027 C02E 178.9(5) . . . . ?
C031 C01J C027 C02O -63.2(7) . . . . ?
C031 C01J C027 C03A 61.1(8) . . . . ?
C032 C034 C037 C02X 0.1(9) . . . . ?
C035 C01V C02Z C02X -179.1(6) . . . . ?
C035 C01V C02Z C03F 64.4(9) . . . . ?
C035 C01V C02Z C03G -61.0(9) . . . . ?
C035 C02F C036 C02W -0.4(11) . . . . ?
C036 C02F C035 C01V 0.5(10) . . . . ?
C037 C02X C02Z C01V 177.7(6) . . . . ?
C037 C02X C02Z C03F -64.7(9) . . . . ?
C037 C02X C02Z C03G 58.0(9) . . . . ?
C039 C038 C03C F015 179.1(6) . . . . ?
C039 C038 C03C C02U -1.6(9) . . . . ?
C03A C027 C02E C019 119.2(5) . . . . ?
C03A C027 C02E C02I -60.2(7) . . . . ?
C03C C02U C02Y C030 1.5(8) . . . . ?
C03C C02U C02Y B03E 173.5(5) . . . . ?
C03C C038 C039 F017 -179.6(6) . . . . ?
C03C C038 C039 C030 1.4(9) . . . . ?
B03D C01C C01D F002 -9.1(7) . . . . ?
B03D C01C C01D C01N 170.9(4) . . . . ?
B03D C01C C01E F005 6.9(6) . . . . ?
B03D C01C C01E C02P -171.6(4) . . . . ?
B03D C01L C02G F007 3.5(7) . . . . ?
B03D C01L C02G C028 -176.6(5) . . . . ?
B03D C01P C01S F006 -7.4(8) . . . . ?
B03D C01P C01S C022 171.3(5) . . . . ?
B03D C01T C01W F004 -6.1(7) . . . . ?
B03D C01T C01W C02Q 172.0(5) . . . . ?
B03E C01M C020 F008 -4.8(7) . . . . ?
B03E C01M C020 C026 176.2(5) . . . . ?
B03E C01Y C02A F00L 4.8(9) . . . . ?
B03E C01Y C02A C02R -174.0(6) . . . . ?
B03E C01Y C02J F00F -4.9(7) . . . . ?
B03E C01Y C02J C02S 174.2(6) . . . . ?
B03E C023 C024 F00M 6.2(7) . . . . ?
B03E C023 C024 C02L -174.8(5) . . . . ?
B03E C023 C02D F00N -5.7(8) . . . . ?
B03E C023 C02D C02M 173.0(5) . . . . ?
B03E C02Y C030 F00Y 5.5(7) . . . . ?
B03E C02Y C030 C039 -174.6(5) . . . . ?
